data_7041338
loop_
_publ_author_name
'Shuttleworth, Timothy A.'
'Miles-Hobbs, Alexandra M'
'Pringle, Paul G.'
'Sparkes, Hazel A.'

_publ_section_title
;
 2-Pyridyl substituents enhance the activity of
 palladium-phospha-adamantane catalysts for the methoxycarbonylation of
 phenylacetylene.
;
_journal_issue 1
_journal_name_full 'Dalton transactions (Cambridge, England : 2003)'
_journal_page_first 125
_journal_page_last 137
_journal_paper_doi 10.1039/c6dt03983a
_journal_volume 46
_journal_year 2016
_chemical_formula_moiety 'C14 H19 N2 O3 P'
_chemical_formula_sum 'C14 H19 N2 O3 P'
_chemical_formula_weight 294.28
_chemical_name_systematic
;
 ?
;
_space_group_crystal_system monoclinic
_space_group_IT_number 15
_space_group_name_Hall '-C 2yc'
_space_group_name_H-M_alt 'C 1 2/c 1'
_symmetry_space_group_name_Hall '-C 2yc'
_symmetry_space_group_name_H-M 'C 1 2/c 1'
_atom_sites_solution_hydrogens geom
_atom_sites_solution_primary iterative
_audit_creation_date 2015-08-10
_audit_creation_method
;
Olex2 1.2
(compiled 2015.01.26 svn.r3150 for OlexSys, GUI svn.r4998)
;
_audit_update_record
;
2016-08-05 deposited with the CCDC.
2016-11-30 downloaded from the CCDC.
;
_cell_angle_alpha 90
_cell_angle_beta 99.511(3)
_cell_angle_gamma 90
_cell_formula_units_Z 8
_cell_length_a 13.9879(8)
_cell_length_b 8.0408(5)
_cell_length_c 25.4615(14)
_cell_measurement_reflns_used 4089
_cell_measurement_temperature 100(2)
_cell_measurement_theta_max 27.97
_cell_measurement_theta_min 2.93
_cell_volume 2824.4(3)
_computing_cell_refinement 'SAINT v8.34A (Bruker, 2013)'
_computing_data_reduction 'SAINT v8.34A (Bruker, 2013)'
_computing_molecular_graphics 'Olex2 (Dolomanov et al., 2009)'
_computing_publication_material 'Olex2 (Dolomanov et al., 2009)'
_computing_structure_refinement 'ShelXL (Sheldrick, 2008)'
_computing_structure_solution
;
Superflip (Palatinus & Chapuis, 2007;Palatinus & van der Lee, 2008;
Palatinus et al., 2012)
;
_diffrn_ambient_temperature 100(2)
_diffrn_detector 'Bruker area detector'
_diffrn_detector_type 'CCD area detector'
_diffrn_measured_fraction_theta_full 1.000
_diffrn_measured_fraction_theta_max 0.997
_diffrn_measurement_device 'Bruker Apex II kappa CCD area detector'
_diffrn_measurement_device_type 'Bruker Apex II kappa CCD area detector'
_diffrn_measurement_method '\f and \w scans'
_diffrn_radiation_monochromator graphite
_diffrn_radiation_type MoK\a
_diffrn_radiation_wavelength 0.71073
_diffrn_reflns_av_R_equivalents 0.0314
_diffrn_reflns_av_unetI/netI 0.0285
_diffrn_reflns_Laue_measured_fraction_full 1.000
_diffrn_reflns_Laue_measured_fraction_max 0.997
_diffrn_reflns_limit_h_max 18
_diffrn_reflns_limit_h_min -11
_diffrn_reflns_limit_k_max 10
_diffrn_reflns_limit_k_min -10
_diffrn_reflns_limit_l_max 33
_diffrn_reflns_limit_l_min -33
_diffrn_reflns_number 12722
_diffrn_reflns_point_group_measured_fraction_full 1.000
_diffrn_reflns_point_group_measured_fraction_max 0.997
_diffrn_reflns_theta_full 26.000
_diffrn_reflns_theta_max 28.033
_diffrn_reflns_theta_min 2.932
_diffrn_source 'fine-focus sealed tube'
_diffrn_standards_number 0
_exptl_absorpt_coefficient_mu 0.204
_exptl_absorpt_correction_T_max 0.7456
_exptl_absorpt_correction_T_min 0.6810
_exptl_absorpt_correction_type multi-scan
_exptl_absorpt_process_details
;
SADABS-2014/4 (Bruker,2014/4) was used for absorption correction.
wR2(int) was 0.0514 before and 0.0420 after correction.
The Ratio of minimum to maximum transmission is 0.9134.
The \l/2 correction factor is 0.00150.
;
_exptl_crystal_colour colourless
_exptl_crystal_colour_primary colourless
_exptl_crystal_density_diffrn 1.384
_exptl_crystal_description block
_exptl_crystal_F_000 1248
_exptl_crystal_size_max 0.33
_exptl_crystal_size_mid 0.27
_exptl_crystal_size_min 0.23
_refine_diff_density_max 0.406
_refine_diff_density_min -0.280
_refine_diff_density_rms 0.051
_refine_ls_extinction_method none
_refine_ls_goodness_of_fit_ref 1.028
_refine_ls_hydrogen_treatment constr
_refine_ls_matrix_type full
_refine_ls_number_parameters 185
_refine_ls_number_reflns 3422
_refine_ls_number_restraints 0
_refine_ls_restrained_S_all 1.028
_refine_ls_R_factor_all 0.0410
_refine_ls_R_factor_gt 0.0328
_refine_ls_shift/su_max 0.001
_refine_ls_shift/su_mean 0.000
_refine_ls_structure_factor_coef Fsqd
_refine_ls_weighting_details 'w=1/[\s^2^(Fo^2^)+(0.0370P)^2^+2.5878P] where P=(Fo^2^+2Fc^2^)/3'
_refine_ls_weighting_scheme calc
_refine_ls_wR_factor_gt 0.0784
_refine_ls_wR_factor_ref 0.0834
_reflns_Friedel_coverage 0.000
_reflns_number_gt 2910
_reflns_number_total 3422
_reflns_threshold_expression 'I > 2\s(I)'
_cod_data_source_file c6dt03983a2.cif
_cod_data_source_block L4
_cod_depositor_comments 'Adding full bibliography for 7041331--7041344.cif.'
_cod_database_code 7041338
_shelxl_version_number 2013-4
_shelx_space_group_comment
;
The symmetry employed for this shelxl refinement is uniquely defined
by the following loop, which should always be used as a source of
symmetry information in preference to the above space-group names.
They are only intended as comments.
;
_olex2_refinement_description
;
1. Fixed Uiso
 At 1.2 times of:
  All C(H) groups, All C(H,H) groups
 At 1.5 times of:
  All C(H,H,H) groups
2.a Secondary CH2 refined with riding coordinates:
 C2(H2A,H2B), C5(H5A,H5B)
2.b Aromatic/amide H refined with riding coordinates:
 C12(H12), C13(H13), C14(H14)
2.c Idealised Me refined as rotating group:
 C7(H7A,H7B,H7C), C8(H8A,H8B,H8C), C9(H9A,H9B,H9C), C10(H10A,H10B,H10C)
;
_olex2_submission_special_instructions 'No special instructions were received'

loop_
_space_group_symop_operation_xyz
'x, y, z'
'-x, y, -z+1/2'
'x+1/2, y+1/2, z'
'-x+1/2, y+1/2, -z+1/2'
'-x, -y, -z'
'x, -y, z-1/2'
'-x+1/2, -y+1/2, -z'
'x+1/2, -y+1/2, z-1/2'

loop_
_atom_site_label
_atom_site_type_symbol
_atom_site_fract_x
_atom_site_fract_y
_atom_site_fract_z
_atom_site_U_iso_or_equiv
_atom_site_adp_type
_atom_site_occupancy
_atom_site_site_symmetry_order
_atom_site_calc_flag
_atom_site_refinement_flags_posn
P1 P 0.61933(2) 0.48618(4) 0.33131(2) 0.01207(9) Uani 1 1 d .
O1 O 0.70904(6) 0.57298(11) 0.43382(3) 0.01227(19) Uani 1 1 d .
O2 O 0.61966(7) 0.38117(11) 0.47558(3) 0.01295(19) Uani 1 1 d .
O3 O 0.53010(7) 0.29886(11) 0.39344(4) 0.0136(2) Uani 1 1 d .
N1 N 0.55973(8) 0.81781(14) 0.32563(4) 0.0161(2) Uani 1 1 d .
N2 N 0.69661(8) 0.73998(14) 0.28613(4) 0.0157(2) Uani 1 1 d .
C1 C 0.71886(9) 0.46204(16) 0.39065(5) 0.0125(2) Uani 1 1 d .
C2 C 0.70722(9) 0.28330(16) 0.40933(5) 0.0136(3) Uani 1 1 d .
H2A H 0.7055 0.2076 0.3795 0.016 Uiso 1 1 calc R
H2B H 0.7622 0.2537 0.4361 0.016 Uiso 1 1 calc R
C3 C 0.61415(9) 0.26680(16) 0.43249(5) 0.0133(3) Uani 1 1 d .
C4 C 0.52119(9) 0.46810(16) 0.37284(5) 0.0125(3) Uani 1 1 d .
C5 C 0.53299(9) 0.58838(16) 0.41952(5) 0.0123(3) Uani 1 1 d .
H5A H 0.5358 0.7014 0.4065 0.015 Uiso 1 1 calc R
H5B H 0.4775 0.5797 0.4377 0.015 Uiso 1 1 calc R
C6 C 0.62488(9) 0.54976(16) 0.45818(5) 0.0119(2) Uani 1 1 d .
C7 C 0.81898(10) 0.49318(18) 0.37770(5) 0.0172(3) Uani 1 1 d .
H7A H 0.8306 0.4189 0.3499 0.026 Uiso 1 1 calc GR
H7B H 0.8665 0.4743 0.4089 0.026 Uiso 1 1 calc GR
H7C H 0.8234 0.6061 0.3661 0.026 Uiso 1 1 calc GR
C8 C 0.60017(11) 0.09656(16) 0.45460(5) 0.0174(3) Uani 1 1 d .
H8A H 0.6538 0.0710 0.4821 0.026 Uiso 1 1 calc GR
H8B H 0.5967 0.0156 0.4266 0.026 Uiso 1 1 calc GR
H8C H 0.5411 0.0945 0.4692 0.026 Uiso 1 1 calc GR
C9 C 0.42188(10) 0.47715(18) 0.33883(6) 0.0178(3) Uani 1 1 d .
H9A H 0.4121 0.5861 0.3234 0.027 Uiso 1 1 calc GR
H9B H 0.3732 0.4555 0.3605 0.027 Uiso 1 1 calc GR
H9C H 0.4173 0.3956 0.3110 0.027 Uiso 1 1 calc GR
C10 C 0.63821(10) 0.65705(16) 0.50720(5) 0.0147(3) Uani 1 1 d .
H10A H 0.6925 0.6174 0.5321 0.022 Uiso 1 1 calc GR
H10B H 0.5808 0.6525 0.5232 0.022 Uiso 1 1 calc GR
H10C H 0.6498 0.7698 0.4976 0.022 Uiso 1 1 calc GR
C11 C 0.62534(9) 0.70809(16) 0.31419(5) 0.0131(3) Uani 1 1 d .
C12 C 0.56913(11) 0.97411(17) 0.30892(5) 0.0180(3) Uani 1 1 d .
H12 H 0.5255 1.0542 0.3166 0.022 Uiso 1 1 calc R
C13 C 0.64087(10) 1.02057(17) 0.28083(5) 0.0176(3) Uani 1 1 d .
H13 H 0.6468 1.1296 0.2696 0.021 Uiso 1 1 calc R
C14 C 0.70346(10) 0.89739(18) 0.27011(5) 0.0170(3) Uani 1 1 d .
H14 H 0.7524 0.9248 0.2510 0.020 Uiso 1 1 calc R

loop_
_atom_site_aniso_label
_atom_site_aniso_U_11
_atom_site_aniso_U_22
_atom_site_aniso_U_33
_atom_site_aniso_U_23
_atom_site_aniso_U_13
_atom_site_aniso_U_12
P1 0.01355(17) 0.01070(16) 0.01186(16) -0.00021(12) 0.00182(12) -0.00025(12)
O1 0.0122(4) 0.0118(4) 0.0133(4) -0.0028(3) 0.0037(3) -0.0030(3)
O2 0.0175(5) 0.0089(4) 0.0124(4) 0.0003(3) 0.0022(3) -0.0017(3)
O3 0.0144(5) 0.0101(4) 0.0154(4) 0.0017(3) -0.0007(4) -0.0026(3)
N1 0.0197(6) 0.0145(6) 0.0144(5) 0.0018(4) 0.0040(4) 0.0021(5)
N2 0.0157(6) 0.0174(6) 0.0139(5) 0.0017(4) 0.0023(4) -0.0009(4)
C1 0.0132(6) 0.0126(6) 0.0120(6) -0.0018(5) 0.0024(5) 0.0000(5)
C2 0.0147(6) 0.0124(6) 0.0130(6) -0.0007(5) 0.0005(5) 0.0016(5)
C3 0.0153(6) 0.0106(6) 0.0130(6) -0.0005(5) -0.0004(5) -0.0004(5)
C4 0.0128(6) 0.0101(6) 0.0142(6) 0.0022(5) 0.0011(5) -0.0010(5)
C5 0.0123(6) 0.0112(6) 0.0142(6) 0.0005(5) 0.0042(5) -0.0009(5)
C6 0.0134(6) 0.0091(6) 0.0140(6) 0.0005(5) 0.0046(5) -0.0016(5)
C7 0.0137(6) 0.0210(7) 0.0170(6) -0.0006(5) 0.0032(5) 0.0000(5)
C8 0.0233(7) 0.0104(6) 0.0175(6) 0.0018(5) 0.0008(5) -0.0019(5)
C9 0.0137(6) 0.0195(7) 0.0193(7) 0.0016(5) 0.0000(5) -0.0012(5)
C10 0.0182(7) 0.0125(6) 0.0144(6) -0.0021(5) 0.0054(5) -0.0031(5)
C11 0.0147(6) 0.0131(6) 0.0111(5) 0.0000(5) 0.0004(5) -0.0017(5)
C12 0.0239(7) 0.0141(6) 0.0151(6) 0.0002(5) 0.0013(5) 0.0030(5)
C13 0.0232(7) 0.0126(6) 0.0155(6) 0.0026(5) -0.0016(5) -0.0039(5)
C14 0.0160(7) 0.0204(7) 0.0137(6) 0.0029(5) 0.0004(5) -0.0052(5)

loop_
_atom_type_symbol
_atom_type_description
_atom_type_scat_dispersion_real
_atom_type_scat_dispersion_imag
_atom_type_scat_source
C C 0.0033 0.0016 'International Tables Vol C Tables 4.2.6.8 and 6.1.1.4'
H H 0.0000 0.0000 'International Tables Vol C Tables 4.2.6.8 and 6.1.1.4'
N N 0.0061 0.0033 'International Tables Vol C Tables 4.2.6.8 and 6.1.1.4'
O O 0.0106 0.0060 'International Tables Vol C Tables 4.2.6.8 and 6.1.1.4'
P P 0.1023 0.0942 'International Tables Vol C Tables 4.2.6.8 and 6.1.1.4'

loop_
_geom_angle_atom_site_label_1
_geom_angle_atom_site_label_2
_geom_angle_atom_site_label_3
_geom_angle
C4 P1 C1 93.02(6)
C11 P1 C1 103.45(6)
C11 P1 C4 105.98(6)
C6 O1 C1 116.06(9)
C3 O2 C6 111.84(9)
C3 O3 C4 115.47(9)
C11 N1 C12 116.23(12)
C14 N2 C11 116.07(12)
O1 C1 P1 113.36(8)
O1 C1 C2 108.41(10)
O1 C1 C7 105.82(10)
C2 C1 P1 104.06(8)
C7 C1 P1 113.32(9)
C7 C1 C2 111.91(11)
C1 C2 H2A 109.6
C1 C2 H2B 109.6
H2A C2 H2B 108.1
C3 C2 C1 110.13(10)
C3 C2 H2A 109.6
C3 C2 H2B 109.6
O2 C3 O3 110.64(10)
O2 C3 C2 107.55(10)
O2 C3 C8 107.05(10)
O3 C3 C2 111.84(10)
O3 C3 C8 106.32(10)
C8 C3 C2 113.37(11)
O3 C4 P1 104.41(8)
O3 C4 C5 108.73(10)
O3 C4 C9 105.49(10)
C5 C4 P1 113.40(9)
C9 C4 P1 111.28(9)
C9 C4 C5 112.82(11)
C4 C5 H5A 109.6
C4 C5 H5B 109.6
H5A C5 H5B 108.1
C6 C5 C4 110.38(10)
C6 C5 H5A 109.6
C6 C5 H5B 109.6
O1 C6 O2 110.21(10)
O1 C6 C5 111.21(10)
O1 C6 C10 106.67(10)
O2 C6 C5 108.28(10)
O2 C6 C10 106.98(10)
C10 C6 C5 113.39(11)
C1 C7 H7A 109.5
C1 C7 H7B 109.5
C1 C7 H7C 109.5
H7A C7 H7B 109.5
H7A C7 H7C 109.5
H7B C7 H7C 109.5
C3 C8 H8A 109.5
C3 C8 H8B 109.5
C3 C8 H8C 109.5
H8A C8 H8B 109.5
H8A C8 H8C 109.5
H8B C8 H8C 109.5
C4 C9 H9A 109.5
C4 C9 H9B 109.5
C4 C9 H9C 109.5
H9A C9 H9B 109.5
H9A C9 H9C 109.5
H9B C9 H9C 109.5
C6 C10 H10A 109.5
C6 C10 H10B 109.5
C6 C10 H10C 109.5
H10A C10 H10B 109.5
H10A C10 H10C 109.5
H10B C10 H10C 109.5
N1 C11 P1 121.80(10)
N1 C11 N2 125.82(12)
N2 C11 P1 112.18(10)
N1 C12 H12 118.7
N1 C12 C13 122.52(13)
C13 C12 H12 118.7
C12 C13 H13 121.7
C12 C13 C14 116.69(13)
C14 C13 H13 121.7
N2 C14 C13 122.63(13)
N2 C14 H14 118.7
C13 C14 H14 118.7

loop_
_geom_bond_atom_site_label_1
_geom_bond_atom_site_label_2
_geom_bond_distance
P1 C1 1.8876(13)
P1 C4 1.8718(14)
P1 C11 1.8420(14)
O1 C1 1.4398(15)
O1 C6 1.4306(15)
O2 C3 1.4240(15)
O2 C6 1.4317(15)
O3 C3 1.4322(15)
O3 C4 1.4563(15)
N1 C11 1.3393(17)
N1 C12 1.3402(17)
N2 C11 1.3436(17)
N2 C14 1.3382(17)
C1 C2 1.5310(18)
C1 C7 1.5117(18)
C2 H2A 0.9700
C2 H2B 0.9700
C2 C3 1.5212(18)
C3 C8 1.5050(18)
C4 C5 1.5200(17)
C4 C9 1.5124(18)
C5 H5A 0.9700
C5 H5B 0.9700
C5 C6 1.5164(18)
C6 C10 1.5033(17)
C7 H7A 0.9600
C7 H7B 0.9600
C7 H7C 0.9600
C8 H8A 0.9600
C8 H8B 0.9600
C8 H8C 0.9600
C9 H9A 0.9600
C9 H9B 0.9600
C9 H9C 0.9600
C10 H10A 0.9600
C10 H10B 0.9600
C10 H10C 0.9600
C12 H12 0.9300
C12 C13 1.377(2)
C13 H13 0.9300
C13 C14 1.379(2)
C14 H14 0.9300

loop_
_geom_torsion_atom_site_label_1
_geom_torsion_atom_site_label_2
_geom_torsion_atom_site_label_3
_geom_torsion_atom_site_label_4
_geom_torsion
P1 C1 C2 C3 -68.78(11)
P1 C4 C5 C6 -63.95(12)
O1 C1 C2 C3 52.17(13)
O3 C4 C5 C6 51.72(13)
N1 C12 C13 C14 0.4(2)
C1 P1 C4 O3 -65.22(8)
C1 P1 C4 C5 52.98(10)
C1 P1 C4 C9 -178.55(10)
C1 P1 C11 N1 -104.89(11)
C1 P1 C11 N2 79.99(10)
C1 O1 C6 O2 54.81(13)
C1 O1 C6 C5 -65.28(13)
C1 O1 C6 C10 170.61(10)
C1 C2 C3 O2 -58.66(13)
C1 C2 C3 O3 63.01(13)
C1 C2 C3 C8 -176.80(10)
C3 O2 C6 O1 -60.07(13)
C3 O2 C6 C5 61.77(13)
C3 O2 C6 C10 -175.68(10)
C3 O3 C4 P1 70.26(11)
C3 O3 C4 C5 -51.09(13)
C3 O3 C4 C9 -172.35(11)
C4 P1 C1 O1 -51.11(9)
C4 P1 C1 C2 66.46(9)
C4 P1 C1 C7 -171.74(10)
C4 P1 C11 N1 -7.71(12)
C4 P1 C11 N2 177.16(9)
C4 O3 C3 O2 54.80(14)
C4 O3 C3 C2 -65.07(13)
C4 O3 C3 C8 170.69(10)
C4 C5 C6 O1 63.42(13)
C4 C5 C6 O2 -57.81(13)
C4 C5 C6 C10 -176.37(10)
C6 O1 C1 P1 63.75(12)
C6 O1 C1 C2 -51.26(13)
C6 O1 C1 C7 -171.46(10)
C6 O2 C3 O3 -59.68(13)
C6 O2 C3 C2 62.74(12)
C6 O2 C3 C8 -175.11(10)
C7 C1 C2 C3 168.50(10)
C9 C4 C5 C6 168.38(11)
C11 P1 C1 O1 56.11(10)
C11 P1 C1 C2 173.69(8)
C11 P1 C1 C7 -64.52(10)
C11 P1 C4 O3 -170.13(7)
C11 P1 C4 C5 -51.94(10)
C11 P1 C4 C9 76.54(10)
C11 N1 C12 C13 0.96(19)
C11 N2 C14 C13 -0.82(19)
C12 N1 C11 P1 -176.91(10)
C12 N1 C11 N2 -2.48(19)
C12 C13 C14 N2 -0.5(2)
C14 N2 C11 P1 177.30(9)
C14 N2 C11 N1 2.41(19)
